data_4020860
loop_
_publ_author_name
'Koji Miki'
'Tomomi Yokoi'
'Fumiaki Nishino'
'Yumiko Kato'
'Yosuke Washitake'
'Kouichi Ohe'
'Sakae Uemura'

_publ_section_title
;
 Catalytic Cyclopropanation of Alkenes via (2-Furyl)carbene
 Complexes from 1-Benzoyl-cis-1-buten-3-yne
 with Transition Metal Compounds
;
_journal_name_full 'Journal of Organic Chemistry'
_journal_page_first 1557
_journal_page_last 1564
_journal_paper_doi 10.1021/jo0352732
_journal_volume 69
_journal_year 2004
_chemical_formula_moiety 'C20 H22 O2 '
_chemical_formula_sum 'C20 H22 O2'
_chemical_formula_weight 294.39
_space_group_IT_number 29
_symmetry_cell_setting orthorhombic
_symmetry_Int_Tables_number 29
_symmetry_space_group_name_Hall 'P 2c -2ac'
_symmetry_space_group_name_H-M 'P c a 21'
_cell_angle_alpha 90
_cell_angle_beta 90
_cell_angle_gamma 90
_cell_formula_units_Z 4
_cell_length_a 15.9721(3)
_cell_length_b 8.8039(2)
_cell_length_c 11.4004(3)
_cell_measurement_temperature 173.15
_cell_volume 1603.09(5)
_exptl_crystal_density_diffrn 1.220
_cod_depositor_comments
;
The following automatic conversions were performed:

'_cell_measurement_temperature' value '-100.0' was changed to
'173.15' - it was converted from degrees Celsius(C) to Kelvins(K).

Automatic conversion script
Id: cif_fix_values 1646 2011-03-28 12:23:43Z adriana 
;
_cod_original_formula_sum 'C20 H22 O2 '
_cod_database_code 4020860

loop_
_symmetry_equiv_pos_as_xyz
x,y,z
-x+1/2,y,z+1/2
x+1/2,-y,z
-x,-y,z+1/2

loop_
_atom_site_label
_atom_site_type_symbol
_atom_site_fract_x
_atom_site_fract_y
_atom_site_fract_z
_atom_site_U_iso_or_equiv
_atom_site_adp_type
_atom_site_occupancy
_atom_site_symmetry_multiplicity
_atom_site_calc_flag
_atom_site_refinement_flags
_atom_site_disorder_assembly
_atom_site_disorder_group
O1 O 0.7133(3) 0.0900(6) -0.0347(5) 0.055(2) Uani 1.00 1 d . . .
O2 O 0.8242(4) -0.3103(7) -0.0558(6) 0.066(2) Uani 1.00 1 d . . .
C1 C 0.7318(5) 0.1755(8) 0.0649(7) 0.050(2) Uani 1.00 1 d . . .
C2 C 0.8139(5) 0.1561(8) 0.0931(7) 0.052(2) Uani 1.00 1 d . . .
C3 C 0.8653(5) 0.220(1) 0.1903(9) 0.067(3) Uani 1.00 1 d . . .
C4 C 0.9602(6) 0.193(1) 0.166(1) 0.103(4) Uani 1.00 1 d . . .
C5 C 0.9792(6) 0.041(1) 0.117(1) 0.101(4) Uani 1.00 1 d . . .
C6 C 0.9391(5) 0.003(1) 0.0044(9) 0.068(3) Uani 1.00 1 d . . .
C7 C 0.8494(5) 0.0523(9) 0.0077(8) 0.054(2) Uani 1.00 1 d . . .
C8 C 0.7877(5) 0.0153(9) -0.0650(7) 0.056(2) Uani 1.00 1 d . . .
C9 C 0.7840(6) -0.080(1) -0.1739(8) 0.061(3) Uani 1.00 1 d . . .
C10 C 0.8052(6) -0.248(1) -0.1675(8) 0.062(3) Uani 1.00 1 d . . .
C11 C 0.7151(6) -0.199(1) -0.1940(8) 0.070(3) Uani 1.00 1 d . . .
C12 C 0.6452(6) -0.235(1) -0.106(1) 0.083(4) Uani 1.00 1 d . . .
C13 C 0.6799(6) -0.288(1) 0.015(1) 0.078(3) Uani 1.00 1 d . . .
C14 C 0.7549(8) -0.391(1) -0.0027(9) 0.084(3) Uani 1.00 1 d . . .
C15 C 0.6618(5) 0.2618(8) 0.1129(8) 0.055(2) Uani 1.00 1 d . . .
C16 C 0.5912(5) 0.297(1) 0.0431(8) 0.064(3) Uani 1.00 1 d . . .
C17 C 0.5252(6) 0.375(1) 0.089(1) 0.079(3) Uani 1.00 1 d . . .
C18 C 0.5274(6) 0.421(1) 0.208(1) 0.080(3) Uani 1.00 1 d . . .
C19 C 0.5947(7) 0.389(1) 0.277(1) 0.079(3) Uani 1.00 1 d . . .
C20 C 0.6632(6) 0.310(1) 0.2280(9) 0.064(3) Uani 1.00 1 d . . .
H1 H 0.7110(3) 0.2880(5) 0.2737(5) 0.086(2) Uiso 1.00 1 c . . .
H2 H 0.5970(4) 0.4187(6) 0.3553(6) 0.108(2) Uiso 1.00 1 c . . .
H3 H 0.4808(4) 0.4717(5) 0.2389(6) 0.107(2) Uiso 1.00 1 c . . .
H4 H 0.4795(3) 0.3995(6) 0.0428(6) 0.109(2) Uiso 1.00 1 c . . .
H5 H 0.5923(3) 0.2646(5) -0.0352(5) 0.088(2) Uiso 1.00 1 c . . .
H6 H 0.8552(3) 0.3262(5) 0.1961(5) 0.091(2) Uiso 1.00 1 c . . .
H7 H 0.8494(3) 0.1708(5) 0.2598(5) 0.091(2) Uiso 1.00 1 c . . .
H8 H 0.9781(3) 0.2664(7) 0.1116(8) 0.143(3) Uiso 1.00 1 c . . .
H9 H 0.9888(3) 0.2041(7) 0.2380(8) 0.143(3) Uiso 1.00 1 c . . .
H10 H 0.9589(3) -0.0296(7) 0.1744(6) 0.138(3) Uiso 1.00 1 c . . .
H11 H 1.0381(3) 0.0314(7) 0.1114(6) 0.138(3) Uiso 1.00 1 c . . .
H12 H 0.9412(3) -0.1016(6) -0.0077(5) 0.097(2) Uiso 1.00 1 c . . .
H13 H 0.9661(3) 0.0582(6) -0.0532(5) 0.097(2) Uiso 1.00 1 c . . .
H14 H 0.8017(3) -0.0308(5) -0.2417(4) 0.084(2) Uiso 1.00 1 c . . .
H15 H 0.6996(3) -0.2095(6) -0.2718(4) 0.092(2) Uiso 1.00 1 c . . .
H16 H 0.8340(3) -0.2880(5) -0.2308(4) 0.085(2) Uiso 1.00 1 c . . .
H17 H 0.7388(4) -0.4698(5) -0.0571(5) 0.110(2) Uiso 1.00 1 c . . .
H18 H 0.7719(4) -0.4317(5) 0.0674(5) 0.110(2) Uiso 1.00 1 c . . .
H19 H 0.6977(3) -0.2032(7) 0.0556(5) 0.105(2) Uiso 1.00 1 c . . .
H20 H 0.6384(3) -0.3426(7) 0.0521(5) 0.105(2) Uiso 1.00 1 c . . .
H21 H 0.6147(3) -0.1477(8) -0.0953(5) 0.110(2) Uiso 1.00 1 c . . .
H22 H 0.6149(3) -0.3145(8) -0.1389(5) 0.110(2) Uiso 1.00 1 c . . .

loop_
_atom_site_aniso_label
_atom_site_aniso_U_11
_atom_site_aniso_U_22
_atom_site_aniso_U_33
_atom_site_aniso_U_12
_atom_site_aniso_U_13
_atom_site_aniso_U_23
O1 0.056(3) 0.050(3) 0.057(3) 0.007(3) 0.001(3) -0.003(3)
O2 0.074(4) 0.055(3) 0.070(4) 0.003(3) -0.006(4) 0.005(3)
C1 0.059(5) 0.041(4) 0.050(4) 0.000(3) 0.008(4) 0.004(4)
C2 0.055(4) 0.045(4) 0.056(5) -0.005(4) 0.002(4) 0.005(4)
C3 0.066(5) 0.061(5) 0.075(7) -0.007(5) 0.000(5) -0.004(5)
C4 0.067(6) 0.088(7) 0.15(1) 0.003(6) -0.041(8) -0.027(8)
C5 0.053(5) 0.100(9) 0.15(1) 0.005(6) -0.006(7) -0.021(9)
C6 0.052(5) 0.062(5) 0.091(7) 0.001(4) -0.004(5) -0.001(6)
C7 0.052(5) 0.048(4) 0.063(5) -0.005(4) 0.002(4) 0.006(4)
C8 0.068(5) 0.045(4) 0.056(5) 0.006(4) 0.004(5) 0.004(4)
C9 0.070(5) 0.063(5) 0.051(5) 0.011(4) 0.006(4) 0.003(4)
C10 0.069(6) 0.058(5) 0.061(6) 0.004(5) 0.014(5) -0.005(5)
C11 0.083(6) 0.077(6) 0.049(5) 0.011(5) -0.016(5) -0.010(5)
C12 0.065(6) 0.101(8) 0.083(7) -0.001(6) -0.007(6) -0.028(7)
C13 0.081(7) 0.078(7) 0.077(7) -0.020(5) 0.014(6) -0.005(6)
C14 0.111(8) 0.064(5) 0.076(7) -0.014(6) -0.007(7) -0.002(6)
C15 0.055(5) 0.037(4) 0.072(6) -0.007(3) 0.012(4) -0.005(4)
C16 0.061(5) 0.056(5) 0.075(7) -0.001(4) 0.008(5) -0.005(5)
C17 0.055(5) 0.058(5) 0.13(1) 0.004(4) -0.005(7) 0.003(6)
C18 0.069(6) 0.047(5) 0.12(1) 0.002(5) 0.035(7) 0.003(6)
C19 0.095(8) 0.053(5) 0.089(7) -0.005(5) 0.022(7) -0.015(5)
C20 0.069(6) 0.052(5) 0.072(6) -0.006(4) 0.005(5) -0.005(5)

loop_
_geom_bond_atom_site_label_1
_geom_bond_site_symmetry_1
_geom_bond_atom_site_label_2
_geom_bond_site_symmetry_2
_geom_bond_distance
_geom_bond_publ_flag
O1 . C1 . 1.394(9) yes
O1 . C8 . 1.402(9) yes
O2 . C10 . 1.421(11) yes
O2 . C14 . 1.447(12) yes
C1 . C2 . 1.361(11) yes
C1 . C15 . 1.459(11) yes
C2 . C3 . 1.490(12) yes
C2 . C7 . 1.450(11) yes
C3 . C4 . 1.560(13) yes
C3 . H6 . 0.947(9) no
C3 . H7 . 0.94(1) no
C4 . C5 . 1.485(15) yes
C4 . H8 . 0.938(14) no
C4 . H9 . 0.947(13) no
C5 . C6 . 1.470(16) yes
C5 . H10 . 0.959(13) no
C5 . H11 . 0.95(1) no
C6 . C7 . 1.497(11) yes
C6 . H12 . 0.930(9) no
C6 . H13 . 0.92(1) no
C7 . C8 . 1.328(11) yes
C8 . C9 . 1.498(11) yes
C9 . C10 . 1.519(11) yes
C9 . C11 . 1.538(12) yes
C9 . H14 . 0.928(8) no
C10 . C11 . 1.531(13) yes
C10 . H16 . 0.926(8) no
C11 . C12 . 1.535(14) yes
C11 . H15 . 0.926(9) no
C12 . C13 . 1.551(15) yes
C12 . H21 . 0.919(11) no
C12 . H22 . 0.93(1) no
C13 . C14 . 1.516(14) yes
C13 . H19 . 0.92(1) no
C13 . H20 . 0.925(9) no
C14 . H17 . 0.967(9) no
C14 . H18 . 0.917(11) no
C15 . C16 . 1.414(12) yes
C15 . C20 . 1.379(12) yes
C16 . C17 . 1.362(13) yes
C16 . H5 . 0.936(9) no
C17 . C18 . 1.413(16) yes
C17 . H4 . 0.93(1) no
C18 . C19 . 1.365(15) yes
C18 . H3 . 0.937(9) no
C19 . C20 . 1.412(13) yes
C19 . H2 . 0.931(11) no
C20 . H1 . 0.94(1) no
